data_9016650
loop_
_publ_author_name
'Sato, E.'
'Nakai, I.'
'Terada, Y.'
'Tsutsumi, Y.'
'Yokoyama, K.'
'Miyawaki, R.'
'Matsubara, S.'

_publ_section_title
;
 Study of Zn-bearing beaverite Pb(Fe2Zn)(SO4)2(OH)6
 obtained from Mikawa mine, Niigata Prefecture, Japan
;
_journal_name_full 'Journal of Mineralogical and Petrological Sciences'
_journal_page_first 141
_journal_page_last 144
_journal_paper_doi 10.2465/jmps.071021
_journal_volume 103
_journal_year 2008
_chemical_compound_source 'Mikawa mine, Niigata Prefecture, Japan'
_chemical_formula_sum 'Al0.09 Cu0.27 Fe1.98 H6 O14 Pb S2 Zn0.75'
_chemical_name_mineral Beaverite-(Zn)
_space_group_IT_number 166
_symmetry_space_group_name_Hall '-R 3 2"'
_symmetry_space_group_name_H-M 'R -3 m :H'
_cell_angle_alpha 90
_cell_angle_beta 90
_cell_angle_gamma 120
_cell_formula_units_Z 3
_cell_length_a 7.3028
_cell_length_b 7.3028
_cell_length_c 17.0517
_cell_volume 787.548
_database_code_amcsd 0018659
_exptl_crystal_density_diffrn 4.305
_cod_original_sg_symbol_H-M 'R -3 m'
_cod_original_formula_sum 'Pb Fe1.98 Zn.75 Cu.27 Al.09 S2 O14 H6'
_cod_database_code 9016650

loop_
_space_group_symop_operation_xyz
x,y,z
2/3+x,1/3+y,1/3+z
1/3+x,2/3+y,2/3+z
x,x-y,z
2/3+x,1/3+x-y,1/3+z
1/3+x,2/3+x-y,2/3+z
y,x,-z
2/3+y,1/3+x,1/3-z
1/3+y,2/3+x,2/3-z
-x+y,y,z
2/3-x+y,1/3+y,1/3+z
1/3-x+y,2/3+y,2/3+z
-x,-x+y,-z
2/3-x,1/3-x+y,1/3-z
1/3-x,2/3-x+y,2/3-z
-y,-x,z
2/3-y,1/3-x,1/3+z
1/3-y,2/3-x,2/3+z
x-y,-y,-z
2/3+x-y,1/3-y,1/3-z
1/3+x-y,2/3-y,2/3-z
y,-x+y,-z
2/3+y,1/3-x+y,1/3-z
1/3+y,2/3-x+y,2/3-z
-x+y,-x,z
2/3-x+y,1/3-x,1/3+z
1/3-x+y,2/3-x,2/3+z
-x,-y,-z
2/3-x,1/3-y,1/3-z
1/3-x,2/3-y,2/3-z
-y,x-y,z
2/3-y,1/3+x-y,1/3+z
1/3-y,2/3+x-y,2/3+z
x-y,x,-z
2/3+x-y,1/3+x,1/3-z
1/3+x-y,2/3+x,2/3-z

loop_
_atom_site_label
_atom_site_fract_x
_atom_site_fract_y
_atom_site_fract_z
_atom_site_occupancy
_atom_site_U_iso_or_equiv
_atom_site_type_symbol
_atom_site_attached_hydrogens
Pb 0.00000 0.00000 0.00000 1.00000 0.03483 Pb 0
FeM 0.50000 0.00000 0.50000 0.66000 0.00228 Fe 0
ZnM 0.50000 0.00000 0.50000 0.25000 0.00228 Zn 0
CuM 0.50000 0.00000 0.50000 0.09000 0.00228 Cu 0
AlM 0.50000 0.00000 0.50000 0.03000 0.00228 Al 0
S 0.00000 0.00000 0.31370 1.00000 0.03420 S 0
O1 0.00000 0.00000 0.40700 1.00000 0.00380 O 0
O2 0.22070 -0.22070 -0.04850 1.00000 0.00380 O 0
O-H 0.13080 -0.13080 0.12950 1.00000 0.01646 O 1

loop_
_cod_changelog_entry_id
_cod_changelog_entry_author
_cod_changelog_entry_date
_cod_changelog_entry_text
1
;cod-tools version 3.8.0
Id: cif_guess_AMCSD_atom_types 9574 2023-05-10 09:00:05Z saulius
;
2023-05-10T18:57:14+03:00
;Derived atom types and hydrogen counts
from atom names that follow the AMCSD naming convention
(Wat == water, O-H == hydroxyl).
;

loop_
_cod_related_entry_id
_cod_related_entry_database
_cod_related_entry_code
1 AMCSD 0018659
